data_1555485
loop_
_publ_author_name
'Fan, Wei'
'Li, Qun'
'Li, Yanrong'
'Sun, Hao'
'Jiang, Bo'
'Li, Guigen'

_publ_section_title
;
 I2/O2-Enabled N-S Bond Formation to Access Functionalized
 1,2,3-Thiadiazoles.
;
_journal_issue 6
_journal_name_full 'Organic letters'
_journal_page_first 1258
_journal_page_last 1261
_journal_paper_doi 10.1021/acs.orglett.6b00079
_journal_volume 18
_journal_year 2016
_chemical_formula_sum 'C22 H13 Cl F N3 O S'
_chemical_formula_weight 421.86
_space_group_IT_number 33
_space_group_name_Hall 'P 2c -2n'
_space_group_name_H-M_alt 'P n a 21'
_symmetry_cell_setting orthorhombic
_symmetry_space_group_name_H-M 'P n a 21'
_atom_sites_solution_hydrogens geom
_atom_sites_solution_primary direct
_atom_sites_solution_secondary difmap
_audit_creation_method SHELXL-97
_cell_angle_alpha 90.00
_cell_angle_beta 90.00
_cell_angle_gamma 90.00
_cell_formula_units_Z 4
_cell_length_a 17.7894(15)
_cell_length_b 18.2676(16)
_cell_length_c 5.7336(6)
_cell_measurement_reflns_used 1831
_cell_measurement_temperature 298(2)
_cell_measurement_theta_max 25.847
_cell_measurement_theta_min 2.287
_cell_volume 1863.2(3)
_computing_cell_refinement 'Bruker SMART'
_computing_data_collection 'Bruker SMART'
_computing_data_reduction 'Bruker SAINT'
_computing_molecular_graphics 'Bruker SHELXTL'
_computing_publication_material 'Bruker SHELXTL'
_computing_structure_refinement 'SHELXL-97 (Sheldrick, 1997)'
_computing_structure_solution 'SHELXS-97 (Sheldrick, 1990)'
_diffrn_ambient_temperature 298(2)
_diffrn_measured_fraction_theta_full 0.999
_diffrn_measured_fraction_theta_max 0.999
_diffrn_measurement_device_type 'CCD area detector'
_diffrn_measurement_method 'phi and omega scans'
_diffrn_radiation_monochromator graphite
_diffrn_radiation_source 'fine-focus sealed tube'
_diffrn_radiation_type MoK\a
_diffrn_radiation_wavelength 0.71073
_diffrn_reflns_av_R_equivalents 0.0565
_diffrn_reflns_av_sigmaI/netI 0.0694
_diffrn_reflns_limit_h_max 20
_diffrn_reflns_limit_h_min -21
_diffrn_reflns_limit_k_max 21
_diffrn_reflns_limit_k_min -20
_diffrn_reflns_limit_l_max 6
_diffrn_reflns_limit_l_min -6
_diffrn_reflns_number 9246
_diffrn_reflns_theta_full 25.02
_diffrn_reflns_theta_max 25.02
_diffrn_reflns_theta_min 2.23
_exptl_absorpt_coefficient_mu 0.346
_exptl_absorpt_correction_T_max 0.9728
_exptl_absorpt_correction_T_min 0.8825
_exptl_absorpt_correction_type multi-scan
_exptl_absorpt_process_details sadabs
_exptl_crystal_colour block
_exptl_crystal_density_diffrn 1.504
_exptl_crystal_density_method 'not measured'
_exptl_crystal_description red
_exptl_crystal_F_000 864
_exptl_crystal_size_max 0.37
_exptl_crystal_size_mid 0.35
_exptl_crystal_size_min 0.08
_refine_diff_density_max 0.282
_refine_diff_density_min -0.160
_refine_diff_density_rms 0.040
_refine_ls_abs_structure_details 'Flack H D (1983), Acta Cryst. A39, 876-881'
_refine_ls_abs_structure_Flack 0.08(8)
_refine_ls_extinction_method none
_refine_ls_goodness_of_fit_ref 1.012
_refine_ls_hydrogen_treatment mixed
_refine_ls_matrix_type full
_refine_ls_number_parameters 262
_refine_ls_number_reflns 3207
_refine_ls_number_restraints 1
_refine_ls_restrained_S_all 1.012
_refine_ls_R_factor_all 0.0730
_refine_ls_R_factor_gt 0.0442
_refine_ls_shift/su_max 0.000
_refine_ls_shift/su_mean 0.000
_refine_ls_structure_factor_coef Fsqd
_refine_ls_weighting_details 'calc w=1/[\s^2^(Fo^2^)+(0.0204P)^2^+0.0000P] where P=(Fo^2^+2Fc^2^)/3'
_refine_ls_weighting_scheme calc
_refine_ls_wR_factor_gt 0.0708
_refine_ls_wR_factor_ref 0.0776
_reflns_number_gt 2211
_reflns_number_total 3207
_reflns_threshold_expression >2sigma(I)
_cod_data_source_file ol6b00079_si_002.cif
_cod_data_source_block 151114c
_cod_depositor_comments
;
The following automatic conversions were performed:

data item '_symmetry_cell_setting' value 'Orthorhombic' was changed
to 'orthorhombic' in accordance with the
/home/saulius/struct/COD-crude-data/automatic-downloads/DataCite-retrospective/ACS/depositions/lib/dictionaries/cif_core.dic
dictionary named 'cif_core.dic' version 2.4.2 last updated on
2011-04-26.

Automatic conversion script
Id: cif_fix_values 6909 2019-04-08 15:41:33Z antanas 
;
_cod_original_sg_symbol_H-M Pna2(1)
_cod_database_code 1555485

loop_
_symmetry_equiv_pos_as_xyz
'x, y, z'
'-x, -y, z+1/2'
'x+1/2, -y+1/2, z'
'-x+1/2, y+1/2, z+1/2'

loop_
_atom_site_label
_atom_site_type_symbol
_atom_site_fract_x
_atom_site_fract_y
_atom_site_fract_z
_atom_site_U_iso_or_equiv
_atom_site_adp_type
_atom_site_occupancy
_atom_site_symmetry_multiplicity
_atom_site_calc_flag
_atom_site_refinement_flags
S1 S 0.51518(5) 0.28070(5) 0.3429(2) 0.0499(3) Uani 1 1 d .
Cl1 Cl 0.15080(6) 0.09687(6) 1.0940(2) 0.0782(4) Uani 1 1 d .
F1 F 0.22544(12) 0.32052(11) 1.2907(4) 0.0787(8) Uani 1 1 d .
N1 N 0.44939(15) 0.45011(15) 0.7974(6) 0.0570(9) Uani 1 1 d .
H1 H 0.4689 0.4931 0.8072 0.068 Uiso 1 1 calc R
N2 N 0.50327(16) 0.18942(15) 0.2770(5) 0.0521(9) Uani 1 1 d .
N3 N 0.44886(16) 0.15502(15) 0.3898(5) 0.0502(8) Uani 1 1 d .
O1 O 0.52029(14) 0.40239(12) 0.4864(5) 0.0566(7) Uani 1 1 d .
C1 C 0.47085(19) 0.39752(18) 0.6402(8) 0.0472(10) Uani 1 1 d .
C2 C 0.42543(17) 0.33303(16) 0.6844(7) 0.0405(9) Uani 1 1 d .
C3 C 0.37431(17) 0.35168(17) 0.8741(6) 0.0415(9) Uani 1 1 d .
C4 C 0.3919(2) 0.42436(19) 0.9380(7) 0.0485(10) Uani 1 1 d .
C5 C 0.3555(2) 0.4609(2) 1.1155(8) 0.0634(12) Uani 1 1 d .
H5 H 0.3683 0.5088 1.1525 0.076 Uiso 1 1 calc R
C6 C 0.3002(2) 0.4252(2) 1.2363(7) 0.0650(12) Uani 1 1 d .
H6 H 0.2752 0.4481 1.3586 0.078 Uiso 1 1 calc R
C7 C 0.2826(2) 0.3551(2) 1.1736(7) 0.0545(11) Uani 1 1 d .
C8 C 0.31728(19) 0.3167(2) 0.9993(7) 0.0483(10) Uani 1 1 d .
H8 H 0.3033 0.2688 0.9652 0.058 Uiso 1 1 calc R
C9 C 0.44246(16) 0.27327(18) 0.5482(6) 0.0408(9) Uani 1 1 d .
C10 C 0.41435(18) 0.19972(18) 0.5382(6) 0.0429(9) Uani 1 1 d .
C11 C 0.34976(19) 0.17007(17) 0.6708(7) 0.0396(9) Uani 1 1 d .
C12 C 0.2775(2) 0.18117(18) 0.5914(7) 0.0505(10) Uani 1 1 d .
H12 H 0.2699 0.2052 0.4505 0.061 Uiso 1 1 calc R
C13 C 0.2165(2) 0.15718(19) 0.7179(8) 0.0541(11) Uani 1 1 d .
H13 H 0.1679 0.1647 0.6626 0.065 Uiso 1 1 calc R
C14 C 0.2279(2) 0.12223(19) 0.9251(7) 0.0465(10) Uani 1 1 d .
C15 C 0.2985(2) 0.10746(18) 1.0053(7) 0.0539(11) Uani 1 1 d .
H15 H 0.3056 0.0822 1.1444 0.065 Uiso 1 1 calc R
C16 C 0.35949(19) 0.13116(17) 0.8738(7) 0.0503(10) Uani 1 1 d .
H16 H 0.4079 0.1204 0.9242 0.060 Uiso 1 1 calc R
C17 C 0.54755(18) 0.1522(2) 0.1086(7) 0.0465(10) Uani 1 1 d .
C18 C 0.5811(2) 0.1904(2) -0.0680(7) 0.0585(11) Uani 1 1 d .
H18 H 0.5758 0.2410 -0.0759 0.070 Uiso 1 1 calc R
C19 C 0.6229(2) 0.1539(2) -0.2350(7) 0.0662(12) Uani 1 1 d .
H19 H 0.6448 0.1799 -0.3570 0.079 Uiso 1 1 calc R
C20 C 0.6322(2) 0.0797(2) -0.2206(9) 0.0795(14) Uani 1 1 d .
H20 H 0.6612 0.0552 -0.3304 0.095 Uiso 1 1 calc R
C21 C 0.5982(2) 0.0418(2) -0.0429(8) 0.0774(15) Uani 1 1 d .
H21 H 0.6038 -0.0087 -0.0345 0.093 Uiso 1 1 calc R
C22 C 0.55658(19) 0.07721(19) 0.1213(8) 0.0597(12) Uani 1 1 d .
H22 H 0.5342 0.0510 0.2418 0.072 Uiso 1 1 calc R

loop_
_atom_site_aniso_label
_atom_site_aniso_U_11
_atom_site_aniso_U_22
_atom_site_aniso_U_33
_atom_site_aniso_U_23
_atom_site_aniso_U_13
_atom_site_aniso_U_12
S1 0.0515(5) 0.0424(5) 0.0556(6) -0.0027(5) 0.0146(6) -0.0084(4)
Cl1 0.0716(6) 0.0838(7) 0.0793(8) -0.0119(6) 0.0372(7) -0.0236(6)
F1 0.0903(16) 0.0704(15) 0.0754(19) -0.0001(14) 0.0355(16) 0.0000(12)
N1 0.0559(18) 0.0343(17) 0.081(3) -0.0057(18) 0.013(2) -0.0076(14)
N2 0.0539(18) 0.0473(18) 0.055(2) -0.0104(16) 0.0229(18) -0.0095(15)
N3 0.0502(17) 0.0446(18) 0.056(2) -0.0067(17) 0.0157(18) -0.0108(15)
O1 0.0553(15) 0.0436(15) 0.071(2) 0.0001(13) 0.0194(16) -0.0098(12)
C1 0.048(2) 0.035(2) 0.059(3) 0.000(2) 0.002(2) 0.0037(18)
C2 0.043(2) 0.034(2) 0.045(2) -0.0024(17) 0.004(2) -0.0046(16)
C3 0.044(2) 0.037(2) 0.043(3) -0.0032(19) 0.001(2) 0.0017(16)
C4 0.049(2) 0.046(2) 0.051(3) -0.005(2) 0.004(2) 0.0026(19)
C5 0.067(3) 0.049(2) 0.074(3) -0.022(2) 0.011(3) 0.001(2)
C6 0.074(3) 0.051(3) 0.070(3) -0.011(2) 0.016(3) 0.007(2)
C7 0.061(3) 0.054(2) 0.049(3) 0.004(2) 0.020(2) 0.001(2)
C8 0.056(2) 0.046(2) 0.043(3) -0.0031(19) 0.011(2) -0.0053(18)
C9 0.0384(19) 0.040(2) 0.044(2) 0.0017(18) 0.000(2) -0.0060(16)
C10 0.045(2) 0.043(2) 0.041(2) -0.0050(18) 0.007(2) -0.0015(17)
C11 0.042(2) 0.0339(19) 0.043(3) -0.0055(17) 0.009(2) -0.0043(15)
C12 0.055(2) 0.056(2) 0.041(3) 0.008(2) 0.006(2) 0.0051(19)
C13 0.038(2) 0.069(3) 0.055(3) -0.007(2) 0.005(2) -0.0017(19)
C14 0.049(2) 0.043(2) 0.047(3) -0.0092(19) 0.015(2) -0.0131(18)
C15 0.061(3) 0.052(2) 0.048(3) 0.008(2) 0.006(2) -0.005(2)
C16 0.047(2) 0.049(2) 0.055(3) 0.003(2) 0.002(2) -0.0022(17)
C17 0.039(2) 0.054(2) 0.047(3) -0.007(2) 0.010(2) -0.0100(18)
C18 0.062(3) 0.057(3) 0.057(3) 0.000(2) 0.014(2) -0.005(2)
C19 0.068(3) 0.078(3) 0.053(3) -0.002(2) 0.028(2) -0.002(2)
C20 0.085(3) 0.068(3) 0.085(4) -0.021(3) 0.033(3) 0.007(2)
C21 0.084(3) 0.055(3) 0.093(4) -0.011(3) 0.036(3) 0.006(2)
C22 0.066(3) 0.048(3) 0.065(3) -0.005(2) 0.023(3) -0.0042(19)

loop_
_atom_type_symbol
_atom_type_description
_atom_type_scat_dispersion_real
_atom_type_scat_dispersion_imag
_atom_type_scat_source
C C 0.0033 0.0016 'International Tables Vol C Tables 4.2.6.8 and 6.1.1.4'
H H 0.0000 0.0000 'International Tables Vol C Tables 4.2.6.8 and 6.1.1.4'
N N 0.0061 0.0033 'International Tables Vol C Tables 4.2.6.8 and 6.1.1.4'
O O 0.0106 0.0060 'International Tables Vol C Tables 4.2.6.8 and 6.1.1.4'
F F 0.0171 0.0103 'International Tables Vol C Tables 4.2.6.8 and 6.1.1.4'
S S 0.1246 0.1234 'International Tables Vol C Tables 4.2.6.8 and 6.1.1.4'
Cl Cl 0.1484 0.1585 'International Tables Vol C Tables 4.2.6.8 and 6.1.1.4'

loop_
_geom_angle_atom_site_label_1
_geom_angle_atom_site_label_2
_geom_angle_atom_site_label_3
_geom_angle
N2 S1 C9 88.95(15)
C1 N1 C4 110.5(3)
C1 N1 H1 124.7
C4 N1 H1 124.7
N3 N2 C17 120.7(3)
N3 N2 S1 116.3(2)
C17 N2 S1 123.0(2)
N2 N3 C10 111.0(3)
O1 C1 N1 127.6(3)
O1 C1 C2 125.0(3)
N1 C1 C2 107.4(4)
C9 C2 C1 115.0(3)
C9 C2 C3 138.2(3)
C1 C2 C3 106.7(3)
C8 C3 C4 117.2(3)
C8 C3 C2 136.8(3)
C4 C3 C2 105.9(3)
C5 C4 N1 127.8(4)
C5 C4 C3 122.8(3)
N1 C4 C3 109.4(3)
C6 C5 C4 118.7(4)
C6 C5 H5 120.6
C4 C5 H5 120.6
C7 C6 C5 118.6(4)
C7 C6 H6 120.7
C5 C6 H6 120.7
C6 C7 C8 124.6(4)
C6 C7 F1 118.2(3)
C8 C7 F1 117.1(3)
C7 C8 C3 118.0(3)
C7 C8 H8 121.0
C3 C8 H8 121.0
C2 C9 C10 133.5(3)
C2 C9 S1 118.8(2)
C10 C9 S1 107.6(3)
N3 C10 C9 116.1(3)
N3 C10 C11 117.5(3)
C9 C10 C11 126.3(3)
C16 C11 C12 118.2(3)
C16 C11 C10 121.8(3)
C12 C11 C10 120.0(3)
C13 C12 C11 121.0(4)
C13 C12 H12 119.5
C11 C12 H12 119.5
C14 C13 C12 119.3(4)
C14 C13 H13 120.3
C12 C13 H13 120.3
C15 C14 C13 121.6(3)
C15 C14 Cl1 119.0(3)
C13 C14 Cl1 119.4(3)
C14 C15 C16 118.3(4)
C14 C15 H15 120.9
C16 C15 H15 120.9
C11 C16 C15 121.5(3)
C11 C16 H16 119.3
C15 C16 H16 119.3
C18 C17 C22 119.7(4)
C18 C17 N2 120.1(3)
C22 C17 N2 120.3(3)
C17 C18 C19 120.1(4)
C17 C18 H18 119.9
C19 C18 H18 119.9
C20 C19 C18 120.0(4)
C20 C19 H19 120.0
C18 C19 H19 120.0
C19 C20 C21 119.5(4)
C19 C20 H20 120.2
C21 C20 H20 120.2
C22 C21 C20 120.9(4)
C22 C21 H21 119.6
C20 C21 H21 119.6
C21 C22 C17 119.9(4)
C21 C22 H22 120.1
C17 C22 H22 120.1

loop_
_geom_bond_atom_site_label_1
_geom_bond_atom_site_label_2
_geom_bond_distance
S1 N2 1.723(3)
S1 C9 1.754(3)
Cl1 C14 1.742(4)
F1 C7 1.372(4)
N1 C1 1.371(4)
N1 C4 1.384(4)
N1 H1 0.8600
N2 N3 1.323(3)
N2 C17 1.420(4)
N3 C10 1.330(4)
O1 C1 1.249(4)
C1 C2 1.451(4)
C2 C9 1.376(4)
C2 C3 1.458(5)
C3 C8 1.397(4)
C3 C4 1.412(4)
C4 C5 1.378(5)
C5 C6 1.369(5)
C5 H5 0.9300
C6 C7 1.367(5)
C6 H6 0.9300
C7 C8 1.368(5)
C8 H8 0.9300
C9 C10 1.435(4)
C10 C11 1.480(4)
C11 C16 1.374(5)
C11 C12 1.378(4)
C12 C13 1.377(4)
C12 H12 0.9300
C13 C14 1.364(5)
C13 H13 0.9300
C14 C15 1.364(5)
C15 C16 1.391(4)
C15 H15 0.9300
C16 H16 0.9300
C17 C18 1.367(5)
C17 C22 1.381(4)
C18 C19 1.384(5)
C18 H18 0.9300
C19 C20 1.367(5)
C19 H19 0.9300
C20 C21 1.372(5)
C20 H20 0.9300
C21 C22 1.361(5)
C21 H21 0.9300
C22 H22 0.9300

loop_
_geom_torsion_atom_site_label_1
_geom_torsion_atom_site_label_2
_geom_torsion_atom_site_label_3
_geom_torsion_atom_site_label_4
_geom_torsion
C9 S1 N2 N3 1.8(3)
C9 S1 N2 C17 -179.5(3)
C17 N2 N3 C10 -179.8(3)
S1 N2 N3 C10 -0.9(4)
C4 N1 C1 O1 179.2(3)
C4 N1 C1 C2 -1.1(4)
O1 C1 C2 C9 2.8(5)
N1 C1 C2 C9 -176.9(3)
O1 C1 C2 C3 -178.8(3)
N1 C1 C2 C3 1.5(4)
C9 C2 C3 C8 -2.4(7)
C1 C2 C3 C8 179.8(4)
C9 C2 C3 C4 176.6(4)
C1 C2 C3 C4 -1.2(4)
C1 N1 C4 C5 -180.0(4)
C1 N1 C4 C3 0.3(4)
C8 C3 C4 C5 0.1(5)
C2 C3 C4 C5 -179.1(3)
C8 C3 C4 N1 179.8(3)
C2 C3 C4 N1 0.6(4)
N1 C4 C5 C6 -179.3(4)
C3 C4 C5 C6 0.4(6)
C4 C5 C6 C7 -1.0(6)
C5 C6 C7 C8 1.2(6)
C5 C6 C7 F1 -178.0(3)
C6 C7 C8 C3 -0.8(6)
F1 C7 C8 C3 178.4(3)
C4 C3 C8 C7 0.1(5)
C2 C3 C8 C7 179.0(4)
C1 C2 C9 C10 177.7(4)
C3 C2 C9 C10 0.0(7)
C1 C2 C9 S1 0.3(4)
C3 C2 C9 S1 -177.4(3)
N2 S1 C9 C2 176.1(3)
N2 S1 C9 C10 -1.9(3)
N2 N3 C10 C9 -0.7(4)
N2 N3 C10 C11 177.5(3)
C2 C9 C10 N3 -175.7(3)
S1 C9 C10 N3 1.9(4)
C2 C9 C10 C11 6.3(6)
S1 C9 C10 C11 -176.1(3)
N3 C10 C11 C16 84.1(4)
C9 C10 C11 C16 -97.9(4)
N3 C10 C11 C12 -95.9(4)
C9 C10 C11 C12 82.1(5)
C16 C11 C12 C13 3.2(5)
C10 C11 C12 C13 -176.8(3)
C11 C12 C13 C14 0.3(5)
C12 C13 C14 C15 -3.0(5)
C12 C13 C14 Cl1 176.1(3)
C13 C14 C15 C16 2.1(5)
Cl1 C14 C15 C16 -177.0(2)
C12 C11 C16 C15 -4.2(5)
C10 C11 C16 C15 175.9(3)
C14 C15 C16 C11 1.6(5)
N3 N2 C17 C18 153.9(3)
S1 N2 C17 C18 -24.8(5)
N3 N2 C17 C22 -25.7(5)
S1 N2 C17 C22 155.6(3)
C22 C17 C18 C19 1.0(6)
N2 C17 C18 C19 -178.6(3)
C17 C18 C19 C20 -1.5(6)
C18 C19 C20 C21 1.5(6)
C19 C20 C21 C22 -1.1(7)
C20 C21 C22 C17 0.6(6)
C18 C17 C22 C21 -0.5(6)
N2 C17 C22 C21 179.1(4)
